data_1008186
loop_
_publ_author_name
'Beck, H P'
'Strobel, C'

_publ_section_title
;
Th I~3~, ein Janus unter den Verbindungen mit Metall-Metall-
Wechselwirkungen
;
_journal_coden_ASTM ANCEAD
_journal_name_full 'Angewandte Chemie (German Edition)'
_journal_page_first 558
_journal_page_last 559
_journal_volume 94
_journal_year 1982
_chemical_formula_structural 'TH I3'
_chemical_formula_sum 'I3 Th'
_chemical_name_systematic 'THORIUM(III) IODIDE - $-beta'
_space_group_IT_number 66
_symmetry_cell_setting orthorhombic
_symmetry_Int_Tables_number 66
_symmetry_space_group_name_Hall '-C 2 2c'
_symmetry_space_group_name_H-M 'C c c m'
_cell_angle_alpha 90
_cell_angle_beta 90
_cell_angle_gamma 90
_cell_formula_units_Z 16
_cell_length_a 8.735(2)
_cell_length_b 20.297(6)
_cell_length_c 14.661(3)
_cell_volume 2599.3
_cod_database_code 1008186

loop_
_symmetry_equiv_pos_as_xyz
x,y,z
-x,-y,z
-x,y,1/2-z
x,-y,1/2-z
-x,-y,-z
x,y,-z
x,-y,1/2+z
-x,y,1/2+z
1/2+x,1/2+y,z
1/2-x,1/2-y,z
1/2-x,1/2+y,1/2-z
1/2+x,1/2-y,1/2-z
1/2-x,1/2-y,-z
1/2+x,1/2+y,-z
1/2+x,1/2-y,1/2+z
1/2-x,1/2+y,1/2+z

loop_
_atom_site_label
_atom_site_type_symbol
_atom_site_symmetry_multiplicity
_atom_site_Wyckoff_symbol
_atom_site_fract_x
_atom_site_fract_y
_atom_site_fract_z
_atom_site_occupancy
_atom_site_attached_hydrogens
_atom_site_calc_flag
Th1 Th3+ 4 d 0. 0.5 0. 1. 0 d
Th2 Th3+ 4 b 0. 0.5 0.25 1. 0 d
Th3 Th3+ 8 l 0.3270(3) 0.1716(1) 0. 1. 0 d
I1 I1- 8 k 0.25 0.25 0.1826(3) 1. 0 d
I2 I1- 16 m 0.2894(4) 0.4510(2) 0.1302(2) 1. 0 d
I3 I1- 16 m 0.1133(4) 0.3773(2) 0.3708(2) 1. 0 d
I4 I1- 8 l -0.0318(6) 0.1994(2) 0. 1. 0 d

loop_
_atom_type_symbol
_atom_type_oxidation_number
Th3+ 3.000
I1- -1.000
